data_7005364
loop_
_publ_author_name
'Lee, Way-Zen'
'Tseng, Huan-Sheng'
'Kuo, Ting-Shen'

_publ_section_title
;
 Ligand-controlled nuclearity in nickel bis(benzimidazolyl) complexes.
;
_journal_issue 24
_journal_name_full 'Dalton transactions (Cambridge, England : 2003)'
_journal_page_first 2563
_journal_page_last 2570
_journal_paper_doi 10.1039/b701367a
_journal_year 2007
_chemical_absolute_configuration rm
_chemical_formula_moiety 'C38 H48 Cl2 N10 Ni O11 S'
_chemical_formula_sum 'C38 H48 Cl2 N10 Ni O11 S'
_chemical_formula_weight 982.53
_chemical_name_systematic
;
?
;
_space_group_IT_number 4
_symmetry_cell_setting monoclinic
_symmetry_space_group_name_Hall 'P 2yb'
_symmetry_space_group_name_H-M 'P 1 21 1'
_atom_sites_solution_hydrogens geom
_atom_sites_solution_primary direct
_atom_sites_solution_secondary difmap
_audit_creation_method SHELXL-97
_cell_angle_alpha 90.00
_cell_angle_beta 94.64(3)
_cell_angle_gamma 90.00
_cell_formula_units_Z 4
_cell_length_a 11.973(2)
_cell_length_b 19.921(4)
_cell_length_c 18.832(4)
_cell_measurement_reflns_used 79344
_cell_measurement_temperature 150(2)
_cell_measurement_theta_max 25.028
_cell_measurement_theta_min 2.037
_cell_volume 4477.0(15)
_computing_cell_refinement 'HKL Scalepack (Otwinowski & Minor 1997)'
_computing_data_collection 'Collect (Nonius BV, 1997-2000)'
_computing_data_reduction 'HKL Denzo and Scalepack (O & M 1997)'
_computing_molecular_graphics 'Ortep-3 for Windows (Farrugia, 1997)'
_computing_publication_material 'WinGX publication routines (Farrugia, 1999)'
_computing_structure_refinement 'SHELXL-97 (Sheldrick, 1997)'
_computing_structure_solution 'SHELXS-86 (Sheldrick, 1986)'
_diffrn_ambient_temperature 150(2)
_diffrn_detector_area_resol_mean 9
_diffrn_measured_fraction_theta_full 0.999
_diffrn_measured_fraction_theta_max 0.999
_diffrn_measurement_device_type KappaCCD
_diffrn_measurement_method 'CCD rotation images, thick slices'
_diffrn_radiation_monochromator graphite
_diffrn_radiation_source 'fine-focus sealed tube'
_diffrn_radiation_type MoK\a
_diffrn_radiation_wavelength 0.71073
_diffrn_reflns_av_R_equivalents 0.0678
_diffrn_reflns_av_sigmaI/netI 0.0765
_diffrn_reflns_limit_h_max 14
_diffrn_reflns_limit_h_min -14
_diffrn_reflns_limit_k_max 23
_diffrn_reflns_limit_k_min -17
_diffrn_reflns_limit_l_max 22
_diffrn_reflns_limit_l_min -22
_diffrn_reflns_number 29858
_diffrn_reflns_theta_full 25.00
_diffrn_reflns_theta_max 25.00
_diffrn_reflns_theta_min 2.04
_exptl_absorpt_coefficient_mu 0.668
_exptl_absorpt_correction_T_max 0.9198
_exptl_absorpt_correction_T_min 0.8524
_exptl_absorpt_correction_type multi-scan
_exptl_absorpt_process_details 'SADABS, R. Blessing, 1995'
_exptl_crystal_colour blue
_exptl_crystal_density_diffrn 1.458
_exptl_crystal_density_method 'not measured'
_exptl_crystal_description prism
_exptl_crystal_F_000 2048
_exptl_crystal_size_max 0.24
_exptl_crystal_size_mid 0.13
_exptl_crystal_size_min 0.12
_refine_diff_density_max 1.121
_refine_diff_density_min -1.066
_refine_diff_density_rms 0.226
_refine_ls_abs_structure_details 'Flack H D (1983), Acta Cryst. A39, 876-881'
_refine_ls_abs_structure_Flack 0.09(3)
_refine_ls_extinction_method none
_refine_ls_goodness_of_fit_ref 1.063
_refine_ls_hydrogen_treatment constr
_refine_ls_matrix_type full
_refine_ls_number_parameters 1126
_refine_ls_number_reflns 12719
_refine_ls_number_restraints 1
_refine_ls_restrained_S_all 1.063
_refine_ls_R_factor_all 0.1151
_refine_ls_R_factor_gt 0.0870
_refine_ls_shift/su_max 0.001
_refine_ls_shift/su_mean 0.000
_refine_ls_structure_factor_coef Fsqd
_refine_ls_weighting_details 'calc w=1/[\s^2^(Fo^2^)+(0.1782P)^2^+14.3542P] where P=(Fo^2^+2Fc^2^)/3'
_refine_ls_weighting_scheme calc
_refine_ls_wR_factor_gt 0.2457
_refine_ls_wR_factor_ref 0.2795
_reflns_number_gt 10129
_reflns_number_total 12719
_reflns_threshold_expression >2sigma(I)
_cod_data_source_file b701367a.txt
_cod_data_source_block complex_4
_cod_original_cell_volume 4477.0(16)
_cod_original_sg_symbol_H-M 'P 21'
_cod_database_code 7005364

loop_
_symmetry_equiv_pos_as_xyz
'x, y, z'
'-x, y+1/2, -z'

loop_
_atom_site_label
_atom_site_type_symbol
_atom_site_fract_x
_atom_site_fract_y
_atom_site_fract_z
_atom_site_U_iso_or_equiv
_atom_site_adp_type
_atom_site_occupancy
_atom_site_symmetry_multiplicity
_atom_site_calc_flag
_atom_site_refinement_flags
_atom_site_disorder_assembly
_atom_site_disorder_group
Ni1 Ni 0.55154(11) 0.31457(8) 0.13267(7) 0.0350(4) Uani 1 1 d . . .
C1 C 0.6527(10) 0.2244(6) 0.2615(5) 0.034(3) Uani 1 1 d . . .
C2 C 0.5589(10) 0.1983(7) 0.2936(6) 0.039(3) Uani 1 1 d . . .
H2 H 0.4857 0.2062 0.2750 0.047 Uiso 1 1 calc R . .
C3 C 0.5826(12) 0.1612(7) 0.3534(7) 0.044(3) Uani 1 1 d . . .
H3 H 0.5231 0.1465 0.3782 0.052 Uiso 1 1 calc R . .
C4 C 0.6928(10) 0.1435(6) 0.3804(6) 0.035(3) Uani 1 1 d . . .
H4 H 0.7043 0.1135 0.4181 0.042 Uiso 1 1 calc R . .
C5 C 0.7829(11) 0.1716(8) 0.3495(7) 0.048(4) Uani 1 1 d . . .
H5 H 0.8555 0.1643 0.3695 0.058 Uiso 1 1 calc R . .
C6 C 0.7646(9) 0.2107(7) 0.2888(6) 0.037(3) Uani 1 1 d . . .
C7 C 0.9550(10) 0.2445(8) 0.2585(7) 0.048(3) Uani 1 1 d . . .
H7A H 0.9758 0.2869 0.2800 0.072 Uiso 1 1 calc R . .
H7B H 0.9874 0.2406 0.2137 0.072 Uiso 1 1 calc R . .
H7C H 0.9820 0.2087 0.2895 0.072 Uiso 1 1 calc R . .
C8 C 0.7648(9) 0.2736(6) 0.1954(6) 0.031(3) Uani 1 1 d . . .
C9 C 0.8202(10) 0.3143(8) 0.1383(7) 0.047(3) Uani 1 1 d . . .
H9A H 0.8471 0.2848 0.1025 0.057 Uiso 1 1 calc R . .
H9B H 0.8828 0.3401 0.1597 0.057 Uiso 1 1 calc R . .
C10 C 0.5596(9) 0.1982(7) 0.0090(6) 0.038(3) Uani 1 1 d . . .
C11 C 0.4915(9) 0.1477(7) 0.0255(6) 0.035(3) Uani 1 1 d . . .
H11 H 0.4552 0.1488 0.0673 0.042 Uiso 1 1 calc R . .
C12 C 0.4765(9) 0.0940(7) -0.0212(6) 0.036(3) Uani 1 1 d . . .
H12 H 0.4290 0.0587 -0.0119 0.043 Uiso 1 1 calc R . .
C13 C 0.5353(10) 0.0945(7) -0.0832(7) 0.043(3) Uani 1 1 d . . .
H13 H 0.5238 0.0591 -0.1151 0.052 Uiso 1 1 calc R . .
C14 C 0.6041(10) 0.1414(7) -0.0980(6) 0.039(3) Uani 1 1 d . . .
H14 H 0.6451 0.1375 -0.1377 0.047 Uiso 1 1 calc R . .
C15 C 0.6171(10) 0.1999(9) -0.0527(6) 0.049(4) Uani 1 1 d . . .
C16 C 0.7462(14) 0.2767(9) -0.1141(8) 0.062(4) Uani 1 1 d . . .
H16A H 0.7062 0.3133 -0.1375 0.092 Uiso 1 1 calc R . .
H16B H 0.7544 0.2411 -0.1476 0.092 Uiso 1 1 calc R . .
H16C H 0.8189 0.2918 -0.0955 0.092 Uiso 1 1 calc R . .
C17 C 0.6639(10) 0.2888(8) 0.0037(7) 0.043(3) Uani 1 1 d . . .
C18 C 0.7168(13) 0.3538(9) 0.0251(6) 0.061(4) Uani 1 1 d . . .
H18A H 0.6719 0.3903 0.0041 0.073 Uiso 1 1 calc R . .
H18B H 0.7905 0.3563 0.0073 0.073 Uiso 1 1 calc R . .
C19 C 0.8690(10) 0.4646(7) 0.0871(6) 0.040(3) Uani 1 1 d . . .
H19A H 0.9200 0.4267 0.0905 0.048 Uiso 1 1 calc R . .
H19B H 0.8462 0.4712 0.0370 0.048 Uiso 1 1 calc R . .
C20 C 0.9345(10) 0.5270(7) 0.1141(6) 0.044(3) Uani 1 1 d . . .
C21 C 0.9958(12) 0.5267(8) 0.1891(7) 0.050(4) Uani 1 1 d . . .
C22 C 1.0367(12) 0.5915(8) 0.2079(7) 0.052(4) Uani 1 1 d . . .
H22A H 1.1176 0.5912 0.2168 0.062 Uiso 1 1 calc R . .
H22B H 1.0041 0.6078 0.2502 0.062 Uiso 1 1 calc R . .
C23 C 0.9982(12) 0.6382(13) 0.1391(9) 0.087(7) Uani 1 1 d . . .
H23 H 0.9932 0.6867 0.1468 0.105 Uiso 1 1 calc R . .
C24 C 1.0732(10) 0.6136(8) 0.0808(7) 0.054(4) Uani 1 1 d . . .
H24A H 1.1517 0.6159 0.0979 0.065 Uiso 1 1 calc R . .
H24B H 1.0614 0.6411 0.0384 0.065 Uiso 1 1 calc R . .
C25 C 1.0360(10) 0.5344(8) 0.0629(8) 0.057(4) Uani 1 1 d . . .
H25A H 1.0105 0.5283 0.0131 0.068 Uiso 1 1 calc R . .
H25B H 1.0965 0.5032 0.0759 0.068 Uiso 1 1 calc R . .
C26 C 0.8845(10) 0.5990(7) 0.1151(6) 0.043(3) Uani 1 1 d . . .
C27 C 0.7971(12) 0.6054(8) 0.1699(7) 0.054(4) Uani 1 1 d . . .
H27A H 0.8130 0.6445 0.1987 0.081 Uiso 1 1 calc R . .
H27B H 0.7999 0.5663 0.1997 0.081 Uiso 1 1 calc R . .
H27C H 0.7238 0.6094 0.1456 0.081 Uiso 1 1 calc R . .
C28 C 0.8347(11) 0.6240(8) 0.0413(7) 0.053(4) Uani 1 1 d . . .
H28A H 0.7753 0.5945 0.0237 0.080 Uiso 1 1 calc R . .
H28B H 0.8922 0.6244 0.0087 0.080 Uiso 1 1 calc R . .
H28C H 0.8056 0.6686 0.0459 0.080 Uiso 1 1 calc R . .
C29 C 0.3956(13) 0.4150(8) 0.0348(8) 0.055(4) Uani 1 1 d . . .
C30 C 0.3043(16) 0.4527(9) -0.0141(10) 0.082(5) Uani 1 1 d . . .
H30A H 0.3275 0.4552 -0.0617 0.123 Uiso 1 1 calc R . .
H30B H 0.2948 0.4972 0.0039 0.123 Uiso 1 1 calc R . .
H30C H 0.2346 0.4288 -0.0146 0.123 Uiso 1 1 calc R . .
C31 C 0.3285(10) 0.2301(7) 0.1483(6) 0.039(3) Uani 1 1 d . . .
C32 C 0.2322(12) 0.1856(9) 0.1556(7) 0.064(5) Uani 1 1 d . . .
H32A H 0.2383 0.1468 0.1260 0.096 Uiso 1 1 calc R . .
H32B H 0.1641 0.2091 0.1413 0.096 Uiso 1 1 calc R . .
H32C H 0.2312 0.1717 0.2044 0.096 Uiso 1 1 calc R . .
C33 C 0.5291(10) 0.3947(6) 0.2761(6) 0.035(3) Uani 1 1 d . . .
C34 C 0.5292(14) 0.4116(12) 0.3485(7) 0.088(7) Uani 1 1 d . . .
H34A H 0.4691 0.4424 0.3549 0.132 Uiso 1 1 calc R . .
H34B H 0.5993 0.4323 0.3641 0.132 Uiso 1 1 calc R . .
H34C H 0.5193 0.3718 0.3759 0.132 Uiso 1 1 calc R . .
N1 N 0.6611(7) 0.2655(5) 0.1997(5) 0.033(2) Uani 1 1 d . . .
N2 N 0.8328(7) 0.2405(5) 0.2468(5) 0.035(2) Uani 1 1 d . . .
N3 N 0.7278(8) 0.3615(6) 0.1047(5) 0.039(2) Uani 1 1 d . . .
N4 N 0.6817(9) 0.2514(6) -0.0538(5) 0.043(3) Uani 1 1 d . . .
N5 N 0.5908(8) 0.2601(6) 0.0451(5) 0.040(3) Uani 1 1 d . . .
N6 N 0.4572(9) 0.3819(6) 0.0709(5) 0.045(3) Uani 1 1 d . . .
N7 N 0.4069(9) 0.2597(7) 0.1457(5) 0.047(3) Uani 1 1 d . . .
N8 N 0.5243(8) 0.3762(6) 0.2173(6) 0.043(3) Uani 1 1 d . . .
S1 S 0.7463(3) 0.44178(16) 0.13115(16) 0.0376(7) Uani 1 1 d . . .
O1 O 0.7690(7) 0.4404(4) 0.2060(4) 0.040(2) Uani 1 1 d . . .
O2 O 0.6503(8) 0.4793(5) 0.1001(5) 0.056(3) Uani 1 1 d . . .
O3 O 1.0167(8) 0.4693(5) 0.2189(5) 0.058(3) Uani 1 1 d . . .
Ni2 Ni 0.04746(11) 0.45891(7) 0.63222(7) 0.0268(3) Uani 1 1 d . . .
C35 C 0.0687(8) 0.5686(5) 0.5092(5) 0.023(2) Uani 1 1 d . . .
C36 C -0.0030(9) 0.6186(6) 0.5220(6) 0.033(3) Uani 1 1 d . . .
H36 H -0.0459 0.6170 0.5610 0.040 Uiso 1 1 calc R . .
C37 C -0.0106(9) 0.6727(6) 0.4749(6) 0.034(3) Uani 1 1 d . . .
H37 H -0.0565 0.7085 0.4852 0.041 Uiso 1 1 calc R . .
C38 C 0.0450(9) 0.6765(7) 0.4145(6) 0.036(3) Uani 1 1 d . . .
H38 H 0.0358 0.7139 0.3851 0.043 Uiso 1 1 calc R . .
C39 C 0.1182(9) 0.6226(6) 0.3961(6) 0.031(3) Uani 1 1 d . . .
H39 H 0.1571 0.6224 0.3554 0.038 Uiso 1 1 calc R . .
C40 C 0.1239(8) 0.5713(5) 0.4457(5) 0.022(2) Uani 1 1 d . . .
C41 C 0.2547(10) 0.4902(7) 0.3887(6) 0.040(3) Uani 1 1 d . . .
H41A H 0.3159 0.5211 0.3866 0.061 Uiso 1 1 calc R . .
H41B H 0.2094 0.4909 0.3443 0.061 Uiso 1 1 calc R . .
H41C H 0.2835 0.4457 0.3975 0.061 Uiso 1 1 calc R . .
C42 C 0.1642(9) 0.4764(6) 0.5051(5) 0.029(3) Uani 1 1 d . . .
C43 C 0.2134(9) 0.4099(6) 0.5266(5) 0.027(2) Uani 1 1 d . . .
H43A H 0.2882 0.4057 0.5107 0.032 Uiso 1 1 calc R . .
H43B H 0.1674 0.3739 0.5053 0.032 Uiso 1 1 calc R . .
C44 C 0.1540(10) 0.5445(7) 0.7645(6) 0.037(3) Uani 1 1 d . . .
C45 C 0.0648(11) 0.5669(7) 0.7983(6) 0.039(3) Uani 1 1 d . . .
H45 H -0.0085 0.5570 0.7814 0.047 Uiso 1 1 calc R . .
C46 C 0.0898(13) 0.6064(7) 0.8609(6) 0.048(4) Uani 1 1 d . . .
H46 H 0.0329 0.6277 0.8830 0.057 Uiso 1 1 calc R . .
C47 C 0.2026(13) 0.6123(7) 0.8884(6) 0.050(4) Uani 1 1 d . . .
H47 H 0.2169 0.6340 0.9319 0.060 Uiso 1 1 calc R . .
C48 C 0.2875(12) 0.5896(8) 0.8574(6) 0.048(4) Uani 1 1 d . . .
H48 H 0.3609 0.5970 0.8757 0.057 Uiso 1 1 calc R . .
C49 C 0.2626(11) 0.5543(6) 0.7964(6) 0.037(3) Uani 1 1 d . . .
C50 C 0.4568(10) 0.5129(7) 0.7663(6) 0.039(3) Uani 1 1 d . . .
H50A H 0.4745 0.4877 0.8092 0.058 Uiso 1 1 calc R . .
H50B H 0.4881 0.5572 0.7717 0.058 Uiso 1 1 calc R . .
H50C H 0.4878 0.4907 0.7271 0.058 Uiso 1 1 calc R . .
C51 C 0.2708(9) 0.4918(6) 0.6986(5) 0.029(3) Uani 1 1 d . . .
C52 C 0.3089(8) 0.4521(6) 0.6402(6) 0.026(2) Uani 1 1 d . . .
H52A H 0.3731 0.4254 0.6577 0.031 Uiso 1 1 calc R . .
H52B H 0.3329 0.4821 0.6038 0.031 Uiso 1 1 calc R . .
C53 C 0.3429(9) 0.2868(6) 0.5967(6) 0.031(2) Uani 1 1 d . . .
H53A H 0.3191 0.2788 0.5470 0.037 Uiso 1 1 calc R . .
H53B H 0.4052 0.3180 0.5983 0.037 Uiso 1 1 calc R . .
C54 C 0.3819(8) 0.2238(6) 0.6289(6) 0.033(3) Uani 1 1 d . . .
C55 C 0.4719(11) 0.2335(11) 0.6931(6) 0.069(6) Uani 1 1 d . . .
C56 C 0.5258(11) 0.1584(7) 0.7011(6) 0.047(3) Uani 1 1 d . . .
H56A H 0.6064 0.1591 0.6987 0.056 Uiso 1 1 calc R . .
H56B H 0.5081 0.1370 0.7451 0.056 Uiso 1 1 calc R . .
C57 C 0.4698(12) 0.1258(7) 0.6397(7) 0.052(4) Uani 1 1 d . . .
H57 H 0.5142 0.0878 0.6245 0.063 Uiso 1 1 calc R . .
C58 C 0.3509(10) 0.1028(7) 0.6544(7) 0.045(3) Uani 1 1 d . . .
H58A H 0.3182 0.0737 0.6170 0.054 Uiso 1 1 calc R . .
H58B H 0.3501 0.0802 0.7000 0.054 Uiso 1 1 calc R . .
C59 C 0.2927(10) 0.1698(7) 0.6545(7) 0.042(3) Uani 1 1 d . . .
H59A H 0.2720 0.1806 0.7019 0.050 Uiso 1 1 calc R . .
H59B H 0.2256 0.1694 0.6220 0.050 Uiso 1 1 calc R . .
C60 C 0.4515(9) 0.1786(6) 0.5787(5) 0.034(3) Uani 1 1 d . . .
C61 C 0.5547(10) 0.2118(7) 0.5583(6) 0.037(3) Uani 1 1 d . . .
H61A H 0.6045 0.1787 0.5414 0.055 Uiso 1 1 calc R . .
H61B H 0.5908 0.2343 0.5990 0.055 Uiso 1 1 calc R . .
H61C H 0.5358 0.2439 0.5212 0.055 Uiso 1 1 calc R . .
C62 C 0.3807(10) 0.1546(6) 0.5130(6) 0.038(3) Uani 1 1 d . . .
H62A H 0.3802 0.1883 0.4765 0.057 Uiso 1 1 calc R . .
H62B H 0.3055 0.1465 0.5250 0.057 Uiso 1 1 calc R . .
H62C H 0.4118 0.1138 0.4960 0.057 Uiso 1 1 calc R . .
C65 C -0.1662(11) 0.5486(7) 0.6547(6) 0.036(3) Uani 1 1 d . . .
C66 C -0.2663(12) 0.5881(10) 0.6605(9) 0.069(5) Uani 1 1 d . . .
H66A H -0.3120 0.5864 0.6163 0.104 Uiso 1 1 calc R . .
H66B H -0.2459 0.6338 0.6713 0.104 Uiso 1 1 calc R . .
H66C H -0.3075 0.5703 0.6979 0.104 Uiso 1 1 calc R . .
C67 C -0.1237(10) 0.3590(7) 0.5417(6) 0.041(3) Uani 1 1 d . . .
C68 C -0.2060(13) 0.3143(9) 0.5129(8) 0.069(3) Uani 1 1 d . . .
H68A H -0.2106 0.2765 0.5441 0.104 Uiso 1 1 calc R . .
H68B H -0.1865 0.2992 0.4671 0.104 Uiso 1 1 calc R . .
H68C H -0.2771 0.3368 0.5077 0.104 Uiso 1 1 calc R . .
N9 N 0.0955(7) 0.5089(5) 0.5436(4) 0.029(2) Uani 1 1 d . . .
N10 N 0.1868(8) 0.5096(5) 0.4460(4) 0.027(2) Uani 1 1 d . . .
N11 N 0.2178(7) 0.4059(4) 0.6073(5) 0.025(2) Uani 1 1 d . . .
N12 N 0.1613(8) 0.5047(5) 0.7033(4) 0.029(2) Uani 1 1 d . . .
N13 N 0.3358(8) 0.5178(5) 0.7525(5) 0.030(2) Uani 1 1 d . . .
N15 N -0.0901(8) 0.5172(5) 0.6484(5) 0.032(2) Uani 1 1 d . . .
N16 N -0.0523(7) 0.3959(5) 0.5662(5) 0.031(2) Uani 1 1 d . . .
S2 S 0.2276(2) 0.32620(15) 0.63886(14) 0.0300(6) Uani 1 1 d . . .
O4 O 0.1272(6) 0.2938(4) 0.6124(4) 0.0341(18) Uani 1 1 d . . .
O5 O 0.2514(6) 0.3334(4) 0.7139(4) 0.0364(19) Uani 1 1 d . . .
O6 O 0.4965(7) 0.2771(5) 0.7283(4) 0.043(2) Uani 1 1 d . . .
Cl1 Cl 0.2186(3) 0.29066(16) 0.37060(15) 0.0413(7) Uani 1 1 d . . .
O7 O 0.2348(11) 0.2608(7) 0.3041(5) 0.079(4) Uani 1 1 d . . .
O8 O 0.3206(8) 0.3134(6) 0.4072(5) 0.064(3) Uani 1 1 d . . .
O9 O 0.1410(8) 0.3457(5) 0.3642(5) 0.066(3) Uani 1 1 d . . .
O10 O 0.1739(9) 0.2392(6) 0.4134(6) 0.078(4) Uani 1 1 d . . .
Cl2 Cl 0.5534(2) 0.46178(17) 0.53253(15) 0.0395(7) Uani 1 1 d . . .
O11 O 0.5670(8) 0.4856(6) 0.6052(4) 0.069(3) Uani 1 1 d . . .
O12 O 0.6523(8) 0.4713(5) 0.5007(5) 0.058(3) Uani 1 1 d . . .
O13 O 0.4606(8) 0.4992(6) 0.4974(6) 0.069(3) Uani 1 1 d . . .
O14 O 0.5252(8) 0.3934(5) 0.5340(5) 0.054(2) Uani 1 1 d . . .
Cl3 Cl 0.0626(3) 0.3096(2) 0.02701(19) 0.0594(10) Uani 1 1 d . . .
O15 O 0.0733(19) 0.3298(18) 0.1030(12) 0.038(12) Uiso 0.35(6) 1 d P A 1
O15A O 0.062(3) 0.291(3) 0.1006(17) 0.136(12) Uiso 0.65(6) 1 d P A 2
O16 O 0.0377(17) 0.3750(8) 0.0072(9) 0.134(7) Uani 1 1 d . A .
O17 O -0.007(2) 0.2573(16) 0.037(2) 0.110(12) Uiso 0.56(5) 1 d P A 3
O17A O -0.0176(15) 0.2741(11) -0.0069(13) 0.041(9) Uiso 0.44(5) 1 d P A 4
O18 O 0.194(5) 0.296(2) 0.023(4) 0.083(15) Uiso 0.39(10) 1 d P A 5
O18A O 0.164(2) 0.2896(10) -0.0018(17) 0.051(9) Uiso 0.61(10) 1 d P A 6
Cl4 Cl 0.7590(3) 0.4967(2) 0.86903(17) 0.0578(10) Uani 1 1 d . . .
O19 O 0.7339(16) 0.4982(13) 0.8032(6) 0.163(9) Uani 1 1 d . B .
O20A O 0.833(3) 0.475(2) 0.917(2) 0.120(16) Uiso 0.46(4) 1 d P B 7
O20 O 0.802(2) 0.4252(16) 0.8623(15) 0.110(13) Uiso 0.54(4) 1 d P B 8
O21A O 0.6899(16) 0.5025(12) 0.9197(11) 0.061(5) Uiso 0.50 1 d P B 9
O21 O 0.677(2) 0.5303(15) 0.8815(14) 0.085(7) Uiso 0.50 1 d P B 10
O22 O 0.8623(16) 0.5352(11) 0.8881(10) 0.148(6) Uiso 1 1 d . B .
C69 C 0.8582(14) 0.4095(9) 0.3628(9) 0.070(4) Uiso 1 1 d . . .
C70 C 0.9152(16) 0.4707(10) 0.3738(10) 0.082(5) Uiso 1 1 d . . .
H70A H 0.8773 0.4978 0.4064 0.123 Uiso 1 1 calc R . .
H70B H 0.9167 0.4939 0.3292 0.123 Uiso 1 1 calc R . .
H70C H 0.9905 0.4622 0.3931 0.123 Uiso 1 1 calc R . .
N17 N 0.8050(15) 0.3590(9) 0.3551(10) 0.100(5) Uani 1 1 d . . .
C71 C 0.7092(13) 0.9667(8) 0.7938(7) 0.053(4) Uani 1 1 d . . .
C72 C 0.7542(13) 0.9019(9) 0.8014(9) 0.065(5) Uani 1 1 d . . .
H72A H 0.8118 0.8962 0.7693 0.097 Uiso 1 1 calc R . .
H72B H 0.6961 0.8694 0.7907 0.097 Uiso 1 1 calc R . .
H72C H 0.7856 0.8957 0.8495 0.097 Uiso 1 1 calc R . .
N18 N 0.6796(11) 1.0249(7) 0.7846(7) 0.067(4) Uani 1 1 d . . .
C73 C 0.4285(12) 0.3258(9) 0.8796(6) 0.054(4) Uani 1 1 d . . .
C74 C 0.3557(10) 0.2705(7) 0.8734(7) 0.049(3) Uani 1 1 d . . .
H74A H 0.3095 0.2701 0.9128 0.074 Uiso 1 1 calc R . .
H74B H 0.3987 0.2298 0.8735 0.074 Uiso 1 1 calc R . .
H74C H 0.3090 0.2737 0.8296 0.074 Uiso 1 1 calc R . .
N19 N 0.4887(12) 0.3723(8) 0.8846(7) 0.071(3) Uani 1 1 d . . .
C75 C 0.7633(11) 0.2997(10) 0.7072(7) 0.049(4) Uani 1 1 d . . .
C76 C 0.7091(14) 0.3643(10) 0.6948(11) 0.082(6) Uani 1 1 d . . .
H76A H 0.7641 0.3993 0.7005 0.124 Uiso 1 1 calc R . .
H76B H 0.6539 0.3706 0.7284 0.124 Uiso 1 1 calc R . .
H76C H 0.6736 0.3656 0.6473 0.124 Uiso 1 1 calc R . .
N20 N 0.8056(14) 0.2583(8) 0.7136(8) 0.071(3) Uani 1 1 d . . .
N14 N 0.0108(8) 0.3983(6) 0.7150(5) 0.037(3) Uani 1 1 d . . .
C63 C 0.0131(11) 0.3767(9) 0.7663(9) 0.056(4) Uani 1 1 d . . .
C64 C 0.0111(14) 0.3393(9) 0.8341(8) 0.069(3) Uani 1 1 d . . .
H64A H 0.0182 0.3703 0.8733 0.104 Uiso 1 1 calc R . .
H64B H 0.0723 0.3081 0.8384 0.104 Uiso 1 1 calc R . .
H64C H -0.0584 0.3154 0.8347 0.104 Uiso 1 1 calc R . .

loop_
_atom_site_aniso_label
_atom_site_aniso_U_11
_atom_site_aniso_U_22
_atom_site_aniso_U_33
_atom_site_aniso_U_23
_atom_site_aniso_U_13
_atom_site_aniso_U_12
Ni1 0.0332(8) 0.0472(11) 0.0240(7) 0.0040(7) -0.0017(6) 0.0003(7)
C1 0.057(8) 0.027(7) 0.016(5) 0.011(5) -0.006(5) 0.004(6)
C2 0.035(6) 0.055(9) 0.029(6) -0.012(6) 0.007(5) -0.007(6)
C3 0.062(8) 0.038(8) 0.032(7) -0.002(6) 0.011(6) -0.003(6)
C4 0.050(7) 0.034(7) 0.021(5) -0.005(5) 0.004(5) -0.007(6)
C5 0.050(8) 0.052(9) 0.040(7) -0.017(6) -0.009(6) 0.025(7)
C6 0.027(6) 0.058(9) 0.025(6) -0.004(6) -0.009(5) 0.004(6)
C7 0.030(6) 0.058(9) 0.056(8) -0.003(7) -0.002(5) 0.012(6)
C8 0.040(7) 0.024(6) 0.028(6) 0.002(5) 0.003(5) 0.007(5)
C9 0.040(7) 0.061(10) 0.042(7) -0.013(7) 0.009(5) -0.002(6)
C10 0.033(6) 0.061(9) 0.020(6) 0.003(6) -0.006(4) 0.009(6)
C11 0.032(6) 0.043(8) 0.029(6) 0.004(6) -0.005(5) -0.017(6)
C12 0.034(6) 0.039(8) 0.035(6) -0.002(6) -0.004(5) -0.001(5)
C13 0.031(6) 0.048(9) 0.049(8) -0.011(7) -0.008(5) -0.001(6)
C14 0.039(7) 0.060(9) 0.017(5) -0.018(6) -0.007(4) 0.006(6)
C15 0.023(6) 0.096(13) 0.027(6) 0.014(7) 0.002(5) 0.014(7)
C16 0.084(11) 0.062(10) 0.042(8) 0.013(8) 0.028(7) -0.010(9)
C17 0.042(7) 0.051(9) 0.037(7) 0.010(6) 0.002(5) -0.005(6)
C18 0.070(9) 0.092(13) 0.023(6) 0.003(7) 0.016(6) -0.017(9)
C19 0.060(8) 0.032(7) 0.027(5) 0.000(5) 0.003(5) 0.003(6)
C20 0.047(7) 0.048(8) 0.038(6) 0.002(6) 0.001(5) -0.004(6)
C21 0.054(8) 0.053(9) 0.045(7) 0.018(7) 0.002(6) 0.011(7)
C22 0.052(8) 0.066(10) 0.036(7) -0.016(7) -0.009(6) -0.003(7)
C23 0.036(8) 0.16(2) 0.067(10) -0.011(12) 0.010(7) -0.032(10)
C24 0.033(7) 0.074(10) 0.056(8) 0.006(7) 0.005(6) -0.005(7)
C25 0.024(6) 0.075(11) 0.074(9) 0.013(8) 0.016(6) -0.003(6)
C26 0.042(7) 0.054(9) 0.033(6) -0.004(6) -0.005(5) -0.004(6)
C27 0.056(8) 0.059(10) 0.046(8) -0.014(7) 0.001(6) 0.005(7)
C28 0.049(8) 0.062(10) 0.051(8) 0.008(7) 0.014(6) 0.014(7)
C29 0.061(9) 0.050(9) 0.057(9) 0.000(8) 0.017(7) 0.005(7)
C30 0.106(14) 0.055(11) 0.085(12) 0.026(10) 0.008(10) 0.023(10)
C31 0.025(6) 0.058(9) 0.033(7) -0.001(6) -0.002(5) -0.011(6)
C32 0.050(8) 0.099(14) 0.044(8) -0.006(8) 0.002(6) -0.053(9)
C33 0.052(7) 0.030(7) 0.025(6) 0.003(5) 0.005(5) 0.001(6)
C34 0.066(10) 0.16(2) 0.037(8) -0.012(10) 0.007(7) 0.028(11)
N1 0.017(5) 0.047(7) 0.035(5) 0.011(5) 0.002(4) 0.005(4)
N2 0.025(5) 0.047(6) 0.031(5) -0.006(5) -0.007(4) 0.010(4)
N3 0.041(6) 0.044(7) 0.032(5) 0.013(5) 0.005(4) -0.003(5)
N4 0.038(6) 0.069(8) 0.023(5) 0.000(5) 0.004(4) 0.008(6)
N5 0.039(6) 0.049(7) 0.034(6) 0.013(5) 0.003(4) 0.006(5)
N6 0.060(7) 0.046(7) 0.027(5) 0.016(5) -0.006(5) 0.005(6)
N7 0.037(6) 0.080(9) 0.023(5) -0.011(5) -0.002(4) 0.003(6)
N8 0.036(5) 0.050(7) 0.043(6) 0.012(6) 0.003(4) 0.004(5)
S1 0.0434(17) 0.0365(19) 0.0325(15) 0.0010(13) 0.0015(12) -0.0004(13)
O1 0.040(5) 0.045(6) 0.036(4) 0.003(4) 0.010(3) -0.007(4)
O2 0.061(6) 0.051(7) 0.055(6) 0.003(5) 0.002(4) 0.007(5)
O3 0.057(5) 0.058(7) 0.061(6) 0.002(5) 0.017(4) 0.008(5)
Ni2 0.0338(8) 0.0231(8) 0.0232(7) -0.0021(6) 0.0001(5) 0.0013(6)
C35 0.027(5) 0.014(5) 0.027(5) 0.009(4) -0.010(4) -0.002(4)
C36 0.031(6) 0.041(8) 0.028(6) -0.005(5) 0.004(5) -0.010(5)
C37 0.033(6) 0.027(7) 0.041(7) 0.004(5) -0.009(5) 0.002(5)
C38 0.038(7) 0.037(7) 0.032(6) 0.001(6) -0.004(5) 0.006(6)
C39 0.034(6) 0.028(6) 0.032(6) -0.005(5) 0.002(5) -0.004(5)
C40 0.029(5) 0.005(5) 0.030(6) -0.001(4) -0.007(4) 0.005(4)
C41 0.046(7) 0.043(8) 0.034(6) 0.000(6) 0.009(5) 0.000(6)
C42 0.039(6) 0.024(7) 0.022(5) -0.003(5) -0.005(4) 0.000(5)
C43 0.039(6) 0.019(6) 0.023(5) -0.007(4) 0.008(4) -0.002(5)
C44 0.043(7) 0.039(8) 0.029(6) -0.003(6) -0.003(5) -0.006(6)
C45 0.043(7) 0.034(7) 0.039(7) -0.013(6) -0.004(5) -0.007(6)
C46 0.086(10) 0.040(8) 0.017(6) -0.006(6) 0.005(6) 0.000(7)
C47 0.088(11) 0.037(8) 0.022(6) -0.001(6) -0.011(6) -0.021(7)
C48 0.060(8) 0.065(10) 0.017(6) -0.018(6) 0.001(5) -0.022(7)
C49 0.054(7) 0.037(7) 0.019(5) 0.000(5) -0.003(5) -0.011(6)
C50 0.053(7) 0.037(7) 0.024(5) 0.008(5) -0.007(5) 0.000(6)
C51 0.030(6) 0.039(7) 0.017(5) 0.004(5) -0.001(4) 0.002(5)
C52 0.021(5) 0.019(6) 0.037(6) -0.020(5) 0.005(4) -0.011(4)
C53 0.041(6) 0.024(6) 0.029(5) -0.001(5) 0.011(4) 0.004(5)
C54 0.021(5) 0.048(8) 0.031(6) -0.003(5) 0.002(4) -0.002(5)
C55 0.037(7) 0.151(18) 0.017(6) 0.003(8) -0.002(5) 0.050(9)
C56 0.055(8) 0.061(9) 0.021(5) -0.010(6) -0.014(5) 0.023(7)
C57 0.065(9) 0.042(8) 0.049(8) 0.009(6) 0.000(6) 0.044(7)
C58 0.047(7) 0.049(8) 0.040(6) 0.013(6) 0.009(5) 0.000(6)
C59 0.032(6) 0.049(8) 0.045(7) -0.008(6) 0.006(5) 0.002(6)
C60 0.044(6) 0.036(7) 0.024(5) 0.005(5) 0.005(4) 0.016(5)
C61 0.050(7) 0.042(8) 0.019(5) 0.008(5) 0.008(5) 0.004(6)
C62 0.045(7) 0.033(7) 0.036(6) 0.005(5) 0.003(5) 0.000(5)
C65 0.043(7) 0.035(7) 0.031(6) -0.006(5) 0.007(5) -0.012(6)
C66 0.047(9) 0.094(14) 0.069(10) -0.003(10) 0.019(7) -0.005(9)
C67 0.032(6) 0.051(8) 0.039(7) -0.002(6) -0.005(5) 0.018(6)
C68 0.078(7) 0.071(8) 0.056(6) 0.024(6) -0.012(5) -0.005(6)
N9 0.033(5) 0.034(6) 0.020(4) 0.000(4) -0.003(4) 0.002(4)
N10 0.047(5) 0.016(5) 0.020(4) 0.000(4) 0.005(4) 0.007(4)
N11 0.020(4) 0.018(5) 0.036(5) -0.008(4) -0.002(4) 0.003(4)
N12 0.044(5) 0.025(5) 0.016(4) 0.000(4) -0.003(4) 0.001(4)
N13 0.043(5) 0.016(5) 0.030(5) -0.001(4) 0.004(4) 0.006(4)
N15 0.044(6) 0.019(5) 0.033(5) -0.008(4) 0.000(4) 0.003(5)
N16 0.031(5) 0.025(5) 0.034(5) 0.006(4) -0.009(4) -0.005(4)
S2 0.0363(14) 0.0227(15) 0.0308(14) -0.0011(12) 0.0014(11) 0.0030(12)
O4 0.041(4) 0.021(4) 0.039(4) 0.006(3) 0.002(3) 0.006(3)
O5 0.045(4) 0.037(5) 0.027(4) 0.003(4) 0.001(3) 0.002(4)
O6 0.059(5) 0.039(5) 0.028(4) -0.018(4) -0.005(4) -0.008(4)
Cl1 0.0549(17) 0.0385(18) 0.0283(13) 0.0012(12) -0.0090(12) -0.0062(14)
O7 0.117(10) 0.088(9) 0.032(5) -0.006(6) 0.013(5) 0.009(7)
O8 0.065(6) 0.065(7) 0.060(6) -0.030(6) -0.020(4) -0.001(5)
O9 0.075(6) 0.036(5) 0.080(7) -0.020(5) -0.036(5) 0.006(5)
O10 0.069(7) 0.076(8) 0.093(8) 0.065(7) 0.040(6) 0.024(6)
Cl2 0.0474(16) 0.0339(16) 0.0366(14) -0.0001(14) 0.0002(12) -0.0098(14)
O11 0.060(6) 0.116(10) 0.029(4) -0.015(5) -0.006(4) -0.009(6)
O12 0.065(6) 0.034(5) 0.079(7) -0.012(5) 0.028(5) -0.021(5)
O13 0.045(5) 0.075(8) 0.086(7) 0.043(6) 0.002(5) 0.010(5)
O14 0.077(6) 0.026(5) 0.060(6) 0.009(4) 0.020(5) -0.007(4)
Cl3 0.063(2) 0.064(3) 0.051(2) -0.001(2) -0.0001(16) 0.012(2)
O16 0.203(18) 0.094(12) 0.113(12) -0.004(10) 0.057(12) 0.060(12)
Cl4 0.060(2) 0.077(3) 0.0370(17) -0.0007(17) 0.0075(14) 0.0072(19)
O19 0.175(16) 0.28(3) 0.026(6) -0.003(10) -0.020(7) 0.046(17)
N17 0.110(12) 0.069(11) 0.117(13) -0.009(10) -0.008(10) -0.013(9)
C71 0.075(9) 0.051(10) 0.036(7) -0.008(7) 0.031(6) -0.033(8)
C72 0.058(9) 0.067(12) 0.069(10) 0.016(9) 0.004(7) -0.037(8)
N18 0.093(10) 0.036(7) 0.077(9) 0.018(6) 0.038(7) 0.014(7)
C73 0.065(9) 0.067(11) 0.029(6) 0.013(7) -0.003(6) 0.032(9)
C74 0.036(7) 0.062(9) 0.048(7) 0.018(7) -0.001(5) 0.005(6)
N19 0.080(7) 0.062(7) 0.070(6) -0.021(5) 0.000(5) -0.008(6)
C75 0.036(7) 0.079(12) 0.031(6) -0.009(7) 0.006(5) -0.014(7)
C76 0.057(10) 0.079(14) 0.105(14) 0.015(11) -0.028(9) -0.020(9)
N20 0.080(7) 0.062(7) 0.070(6) -0.021(5) 0.000(5) -0.008(6)
N14 0.051(6) 0.042(7) 0.020(5) 0.021(5) 0.006(4) -0.001(5)
C63 0.031(7) 0.065(11) 0.072(11) 0.001(9) 0.015(7) 0.004(7)
C64 0.078(7) 0.071(8) 0.056(6) 0.024(6) -0.012(5) -0.005(6)

loop_
_atom_type_symbol
_atom_type_description
_atom_type_scat_dispersion_real
_atom_type_scat_dispersion_imag
_atom_type_scat_source
C C 0.0033 0.0016 'International Tables Vol C Tables 4.2.6.8 and 6.1.1.4'
H H 0.0000 0.0000 'International Tables Vol C Tables 4.2.6.8 and 6.1.1.4'
N N 0.0061 0.0033 'International Tables Vol C Tables 4.2.6.8 and 6.1.1.4'
O O 0.0106 0.0060 'International Tables Vol C Tables 4.2.6.8 and 6.1.1.4'
S S 0.1246 0.1234 'International Tables Vol C Tables 4.2.6.8 and 6.1.1.4'
Cl Cl 0.1484 0.1585 'International Tables Vol C Tables 4.2.6.8 and 6.1.1.4'
Ni Ni 0.3393 1.1124 'International Tables Vol C Tables 4.2.6.8 and 6.1.1.4'

loop_
_geom_angle_atom_site_label_1
_geom_angle_atom_site_label_2
_geom_angle_atom_site_label_3
_geom_angle
_geom_angle_site_symmetry_1
_geom_angle_site_symmetry_3
_geom_angle_publ_flag
N1 Ni1 N6 168.3(4) . . ?
N1 Ni1 N8 86.6(4) . . ?
N6 Ni1 N8 86.2(4) . . ?
N1 Ni1 N5 93.9(4) . . ?
N6 Ni1 N5 92.3(4) . . ?
N8 Ni1 N5 174.1(4) . . ?
N1 Ni1 N7 100.3(4) . . ?
N6 Ni1 N7 89.2(4) . . ?
N8 Ni1 N7 92.1(4) . . ?
N5 Ni1 N7 93.7(4) . . ?
N1 Ni1 N3 77.6(4) . . ?
N6 Ni1 N3 94.2(4) . . ?
N8 Ni1 N3 97.7(4) . . ?
N5 Ni1 N3 76.6(4) . . ?
N7 Ni1 N3 169.8(4) . . ?
C2 C1 C6 122.1(11) . . ?
C2 C1 N1 131.8(10) . . ?
C6 C1 N1 106.1(10) . . ?
C3 C2 C1 115.7(12) . . ?
C3 C2 H2 122.1 . . ?
C1 C2 H2 122.1 . . ?
C2 C3 C4 123.9(12) . . ?
C2 C3 H3 118.0 . . ?
C4 C3 H3 118.0 . . ?
C5 C4 C3 118.8(11) . . ?
C5 C4 H4 120.6 . . ?
C3 C4 H4 120.6 . . ?
C4 C5 C6 119.8(11) . . ?
C4 C5 H5 120.1 . . ?
C6 C5 H5 120.1 . . ?
N2 C6 C5 133.0(11) . . ?
N2 C6 C1 107.8(10) . . ?
C5 C6 C1 119.2(11) . . ?
N2 C7 H7A 109.5 . . ?
N2 C7 H7B 109.5 . . ?
H7A C7 H7B 109.5 . . ?
N2 C7 H7C 109.5 . . ?
H7A C7 H7C 109.5 . . ?
H7B C7 H7C 109.5 . . ?
N1 C8 N2 115.0(10) . . ?
N1 C8 C9 126.4(11) . . ?
N2 C8 C9 118.6(10) . . ?
C8 C9 N3 105.8(9) . . ?
C8 C9 H9A 110.6 . . ?
N3 C9 H9A 110.6 . . ?
C8 C9 H9B 110.6 . . ?
N3 C9 H9B 110.6 . . ?
H9A C9 H9B 108.7 . . ?
C11 C10 C15 123.8(14) . . ?
C11 C10 N5 132.0(11) . . ?
C15 C10 N5 104.2(12) . . ?
C10 C11 C12 118.7(11) . . ?
C10 C11 H11 120.7 . . ?
C12 C11 H11 120.7 . . ?
C11 C12 C13 118.2(12) . . ?
C11 C12 H12 120.9 . . ?
C13 C12 H12 120.9 . . ?
C14 C13 C12 123.6(13) . . ?
C14 C13 H13 118.2 . . ?
C12 C13 H13 118.2 . . ?
C13 C14 C15 119.7(12) . . ?
C13 C14 H14 120.2 . . ?
C15 C14 H14 120.2 . . ?
N4 C15 C10 111.6(14) . . ?
N4 C15 C14 132.1(11) . . ?
C10 C15 C14 115.8(14) . . ?
N4 C16 H16A 109.5 . . ?
N4 C16 H16B 109.5 . . ?
H16A C16 H16B 109.5 . . ?
N4 C16 H16C 109.5 . . ?
H16A C16 H16C 109.5 . . ?
H16B C16 H16C 109.5 . . ?
N4 C17 N5 112.6(12) . . ?
N4 C17 C18 127.6(12) . . ?
N5 C17 C18 119.8(12) . . ?
C17 C18 N3 111.3(11) . . ?
C17 C18 H18A 109.4 . . ?
N3 C18 H18A 109.4 . . ?
C17 C18 H18B 109.4 . . ?
N3 C18 H18B 109.4 . . ?
H18A C18 H18B 108.0 . . ?
C20 C19 S1 117.8(8) . . ?
C20 C19 H19A 107.9 . . ?
S1 C19 H19A 107.9 . . ?
C20 C19 H19B 107.9 . . ?
S1 C19 H19B 107.9 . . ?
H19A C19 H19B 107.2 . . ?
C19 C20 C21 119.6(11) . . ?
C19 C20 C26 124.4(10) . . ?
C21 C20 C26 98.5(10) . . ?
C19 C20 C25 105.4(10) . . ?
C21 C20 C25 102.8(10) . . ?
C26 C20 C25 103.4(10) . . ?
O3 C21 C22 130.5(13) . . ?
O3 C21 C20 117.7(13) . . ?
C22 C21 C20 110.8(12) . . ?
C21 C22 C23 104.6(12) . . ?
C21 C22 H22A 110.8 . . ?
C23 C22 H22A 110.8 . . ?
C21 C22 H22B 110.8 . . ?
C23 C22 H22B 110.8 . . ?
H22A C22 H22B 108.9 . . ?
C24 C23 C26 100.0(13) . . ?
C24 C23 C22 103.9(15) . . ?
C26 C23 C22 97.2(13) . . ?
C24 C23 H23 117.5 . . ?
C26 C23 H23 117.5 . . ?
C22 C23 H23 117.5 . . ?
C23 C24 C25 106.3(12) . . ?
C23 C24 H24A 110.5 . . ?
C25 C24 H24A 110.5 . . ?
C23 C24 H24B 110.5 . . ?
C25 C24 H24B 110.5 . . ?
H24A C24 H24B 108.7 . . ?
C20 C25 C24 99.6(11) . . ?
C20 C25 H25A 111.8 . . ?
C24 C25 H25A 111.8 . . ?
C20 C25 H25B 111.8 . . ?
C24 C25 H25B 111.8 . . ?
H25A C25 H25B 109.6 . . ?
C27 C26 C28 110.1(10) . . ?
C27 C26 C20 111.7(11) . . ?
C28 C26 C20 114.0(10) . . ?
C27 C26 C23 112.3(11) . . ?
C28 C26 C23 110.7(12) . . ?
C20 C26 C23 97.7(12) . . ?
C26 C27 H27A 109.5 . . ?
C26 C27 H27B 109.5 . . ?
H27A C27 H27B 109.5 . . ?
C26 C27 H27C 109.5 . . ?
H27A C27 H27C 109.5 . . ?
H27B C27 H27C 109.5 . . ?
C26 C28 H28A 109.5 . . ?
C26 C28 H28B 109.5 . . ?
H28A C28 H28B 109.5 . . ?
C26 C28 H28C 109.5 . . ?
H28A C28 H28C 109.5 . . ?
H28B C28 H28C 109.5 . . ?
N6 C29 C30 173.8(17) . . ?
C29 C30 H30A 109.5 . . ?
C29 C30 H30B 109.5 . . ?
H30A C30 H30B 109.5 . . ?
C29 C30 H30C 109.5 . . ?
H30A C30 H30C 109.5 . . ?
H30B C30 H30C 109.5 . . ?
N7 C31 C32 173.9(16) . . ?
C31 C32 H32A 109.5 . . ?
C31 C32 H32B 109.5 . . ?
H32A C32 H32B 109.5 . . ?
C31 C32 H32C 109.5 . . ?
H32A C32 H32C 109.5 . . ?
H32B C32 H32C 109.5 . . ?
N8 C33 C34 174.7(16) . . ?
C33 C34 H34A 109.5 . . ?
C33 C34 H34B 109.5 . . ?
H34A C34 H34B 109.5 . . ?
C33 C34 H34C 109.5 . . ?
H34A C34 H34C 109.5 . . ?
H34B C34 H34C 109.5 . . ?
C8 N1 C1 105.0(9) . . ?
C8 N1 Ni1 119.8(8) . . ?
C1 N1 Ni1 134.9(7) . . ?
C6 N2 C8 106.0(9) . . ?
C6 N2 C7 126.3(10) . . ?
C8 N2 C7 127.2(11) . . ?
C18 N3 C9 110.3(11) . . ?
C18 N3 S1 113.1(9) . . ?
C9 N3 S1 112.5(8) . . ?
C18 N3 Ni1 99.9(7) . . ?
C9 N3 Ni1 106.6(7) . . ?
S1 N3 Ni1 113.7(5) . . ?
C15 N4 C17 107.1(11) . . ?
C15 N4 C16 128.5(12) . . ?
C17 N4 C16 123.0(13) . . ?
C17 N5 C10 104.2(10) . . ?
C17 N5 Ni1 116.2(9) . . ?
C10 N5 Ni1 139.5(8) . . ?
C29 N6 Ni1 173.1(12) . . ?
C31 N7 Ni1 175.7(10) . . ?
C33 N8 Ni1 157.9(10) . . ?
O1 S1 O2 119.5(5) . . ?
O1 S1 N3 106.6(5) . . ?
O2 S1 N3 106.7(6) . . ?
O1 S1 C19 111.5(5) . . ?
O2 S1 C19 109.5(6) . . ?
N3 S1 C19 101.3(5) . . ?
N12 Ni2 N14 86.4(4) . . ?
N12 Ni2 N15 98.7(4) . . ?
N14 Ni2 N15 89.8(4) . . ?
N12 Ni2 N9 95.7(4) . . ?
N14 Ni2 N9 172.3(4) . . ?
N15 Ni2 N9 97.2(4) . . ?
N12 Ni2 N16 169.2(4) . . ?
N14 Ni2 N16 87.2(4) . . ?
N15 Ni2 N16 90.0(4) . . ?
N9 Ni2 N16 89.5(4) . . ?
N12 Ni2 N11 77.9(3) . . ?
N14 Ni2 N11 97.4(4) . . ?
N15 Ni2 N11 171.8(4) . . ?
N9 Ni2 N11 75.9(3) . . ?
N16 Ni2 N11 94.3(3) . . ?
C36 C35 N9 132.8(10) . . ?
C36 C35 C40 118.2(10) . . ?
N9 C35 C40 108.8(9) . . ?
C35 C36 C37 117.8(10) . . ?
C35 C36 H36 121.1 . . ?
C37 C36 H36 121.1 . . ?
C38 C37 C36 124.2(11) . . ?
C38 C37 H37 117.9 . . ?
C36 C37 H37 117.9 . . ?
C37 C38 C39 120.3(12) . . ?
C37 C38 H38 119.9 . . ?
C39 C38 H38 119.9 . . ?
C40 C39 C38 112.7(10) . . ?
C40 C39 H39 123.7 . . ?
C38 C39 H39 123.7 . . ?
C39 C40 C35 126.7(9) . . ?
C39 C40 N10 129.1(10) . . ?
C35 C40 N10 104.2(8) . . ?
N10 C41 H41A 109.5 . . ?
N10 C41 H41B 109.5 . . ?
H41A C41 H41B 109.5 . . ?
N10 C41 H41C 109.5 . . ?
H41A C41 H41C 109.5 . . ?
H41B C41 H41C 109.5 . . ?
N9 C42 N10 113.2(10) . . ?
N9 C42 C43 122.6(10) . . ?
N10 C42 C43 124.1(10) . . ?
C42 C43 N11 107.4(8) . . ?
C42 C43 H43A 110.2 . . ?
N11 C43 H43A 110.2 . . ?
C42 C43 H43B 110.2 . . ?
N11 C43 H43B 110.2 . . ?
H43A C43 H43B 108.5 . . ?
C45 C44 C49 119.4(11) . . ?
C45 C44 N12 132.0(10) . . ?
C49 C44 N12 108.2(10) . . ?
C44 C45 C46 116.5(12) . . ?
C44 C45 H45 121.8 . . ?
C46 C45 H45 121.8 . . ?
C47 C46 C45 118.6(13) . . ?
C47 C46 H46 120.7 . . ?
C45 C46 H46 120.7 . . ?
C48 C47 C46 124.6(12) . . ?
C48 C47 H47 117.7 . . ?
C46 C47 H47 117.7 . . ?
C47 C48 C49 115.8(13) . . ?
C47 C48 H48 122.1 . . ?
C49 C48 H48 122.1 . . ?
C48 C49 C44 124.5(13) . . ?
C48 C49 N13 129.9(12) . . ?
C44 C49 N13 105.6(10) . . ?
N13 C50 H50A 109.5 . . ?
N13 C50 H50B 109.5 . . ?
H50A C50 H50B 109.5 . . ?
N13 C50 H50C 109.5 . . ?
H50A C50 H50C 109.5 . . ?
H50B C50 H50C 109.5 . . ?
N13 C51 N12 112.8(9) . . ?
N13 C51 C52 125.9(10) . . ?
N12 C51 C52 121.3(9) . . ?
C51 C52 N11 112.1(8) . . ?
C51 C52 H52A 109.2 . . ?
N11 C52 H52A 109.2 . . ?
C51 C52 H52B 109.2 . . ?
N11 C52 H52B 109.2 . . ?
H52A C52 H52B 107.9 . . ?
C54 C53 S2 114.7(8) . . ?
C54 C53 H53A 108.6 . . ?
S2 C53 H53A 108.6 . . ?
C54 C53 H53B 108.6 . . ?
S2 C53 H53B 108.6 . . ?
H53A C53 H53B 107.6 . . ?
C53 C54 C55 113.2(12) . . ?
C53 C54 C60 114.0(9) . . ?
C55 C54 C60 99.7(9) . . ?
C53 C54 C59 120.1(9) . . ?
C55 C54 C59 106.4(11) . . ?
C60 C54 C59 101.0(9) . . ?
O6 C55 C54 133.3(15) . . ?
O6 C55 C56 125.1(11) . . ?
C54 C55 C56 101.6(14) . . ?
C57 C56 C55 100.6(10) . . ?
C57 C56 H56A 111.6 . . ?
C55 C56 H56A 111.6 . . ?
C57 C56 H56B 111.6 . . ?
C55 C56 H56B 111.6 . . ?
H56A C56 H56B 109.4 . . ?
C56 C57 C58 111.4(11) . . ?
C56 C57 C60 108.4(12) . . ?
C58 C57 C60 104.8(9) . . ?
C56 C57 H57 110.7 . . ?
C58 C57 H57 110.7 . . ?
C60 C57 H57 110.7 . . ?
C59 C58 C57 99.8(10) . . ?
C59 C58 H58A 111.8 . . ?
C57 C58 H58A 111.8 . . ?
C59 C58 H58B 111.8 . . ?
C57 C58 H58B 111.8 . . ?
H58A C58 H58B 109.5 . . ?
C58 C59 C54 105.9(9) . . ?
C58 C59 H59A 110.6 . . ?
C54 C59 H59A 110.6 . . ?
C58 C59 H59B 110.6 . . ?
C54 C59 H59B 110.6 . . ?
H59A C59 H59B 108.7 . . ?
C61 C60 C62 110.6(9) . . ?
C61 C60 C57 114.9(10) . . ?
C62 C60 C57 115.0(11) . . ?
C61 C60 C54 113.0(10) . . ?
C62 C60 C54 112.3(9) . . ?
C57 C60 C54 89.6(8) . . ?
C60 C61 H61A 109.5 . . ?
C60 C61 H61B 109.5 . . ?
H61A C61 H61B 109.5 . . ?
C60 C61 H61C 109.5 . . ?
H61A C61 H61C 109.5 . . ?
H61B C61 H61C 109.5 . . ?
C60 C62 H62A 109.5 . . ?
C60 C62 H62B 109.5 . . ?
H62A C62 H62B 109.5 . . ?
C60 C62 H62C 109.5 . . ?
H62A C62 H62C 109.5 . . ?
H62B C62 H62C 109.5 . . ?
N15 C65 C66 177.9(14) . . ?
C65 C66 H66A 109.5 . . ?
C65 C66 H66B 109.5 . . ?
H66A C66 H66B 109.5 . . ?
C65 C66 H66C 109.5 . . ?
H66A C66 H66C 109.5 . . ?
H66B C66 H66C 109.5 . . ?
N16 C67 C68 178.8(14) . . ?
C67 C68 H68A 109.5 . . ?
C67 C68 H68B 109.5 . . ?
H68A C68 H68B 109.5 . . ?
C67 C68 H68C 109.5 . . ?
H68A C68 H68C 109.5 . . ?
H68B C68 H68C 109.5 . . ?
C42 N9 C35 107.3(9) . . ?
C42 N9 Ni2 116.0(8) . . ?
C35 N9 Ni2 136.6(7) . . ?
C42 N10 C40 106.4(9) . . ?
C42 N10 C41 130.3(10) . . ?
C40 N10 C41 123.2(9) . . ?
C43 N11 C52 109.9(8) . . ?
C43 N11 S2 113.3(7) . . ?
C52 N11 S2 113.4(7) . . ?
C43 N11 Ni2 102.3(6) . . ?
C52 N11 Ni2 104.5(6) . . ?
S2 N11 Ni2 112.6(4) . . ?
C51 N12 C44 106.6(9) . . ?
C51 N12 Ni2 118.2(7) . . ?
C44 N12 Ni2 134.8(8) . . ?
C51 N13 C49 106.7(9) . . ?
C51 N13 C50 128.5(9) . . ?
C49 N13 C50 124.8(9) . . ?
C65 N15 Ni2 177.6(10) . . ?
C67 N16 Ni2 164.8(9) . . ?
O4 S2 O5 119.2(5) . . ?
O4 S2 N11 105.6(4) . . ?
O5 S2 N11 104.8(5) . . ?
O4 S2 C53 107.6(5) . . ?
O5 S2 C53 112.2(5) . . ?
N11 S2 C53 106.5(5) . . ?
O7 Cl1 O8 112.8(7) . . ?
O7 Cl1 O10 106.3(8) . . ?
O8 Cl1 O10 107.4(7) . . ?
O7 Cl1 O9 112.5(7) . . ?
O8 Cl1 O9 108.7(6) . . ?
O10 Cl1 O9 109.0(6) . . ?
O12 Cl2 O14 111.0(6) . . ?
O12 Cl2 O11 109.3(6) . . ?
O14 Cl2 O11 108.0(7) . . ?
O12 Cl2 O13 112.5(6) . . ?
O14 Cl2 O13 109.3(7) . . ?
O11 Cl2 O13 106.6(7) . . ?
O17A Cl3 O17 39.2(14) . . ?
O17A Cl3 O16 104.1(14) . . ?
O17 Cl3 O16 129.8(16) . . ?
O17A Cl3 O18A 105.9(17) . . ?
O17 Cl3 O18A 113.0(16) . . ?
O16 Cl3 O18A 109.5(11) . . ?
O17A Cl3 O15A 105(2) . . ?
O17 Cl3 O15A 67(2) . . ?
O16 Cl3 O15A 119(2) . . ?
O18A Cl3 O15A 111.5(18) . . ?
O17A Cl3 O15 128.1(14) . . ?
O17 Cl3 O15 94(2) . . ?
O16 Cl3 O15 90.3(15) . . ?
O18A Cl3 O15 115.8(18) . . ?
O15A Cl3 O15 31.6(17) . . ?
O17A Cl3 O18 124(3) . . ?
O17 Cl3 O18 119.5(19) . . ?
O16 Cl3 O18 109.8(16) . . ?
O18A Cl3 O18 20.9(18) . . ?
O15A Cl3 O18 95(3) . . ?
O15 Cl3 O18 95(3) . . ?
O21 Cl4 O19 92.5(15) . . ?
O21 Cl4 O20A 125(2) . . ?
O19 Cl4 O20A 142.8(19) . . ?
O21 Cl4 O21A 41.8(13) . . ?
O19 Cl4 O21A 126.9(13) . . ?
O20A Cl4 O21A 87.8(19) . . ?
O21 Cl4 O22 109.9(15) . . ?
O19 Cl4 O22 111.0(14) . . ?
O20A Cl4 O22 59.1(18) . . ?
O21A Cl4 O22 110.0(12) . . ?
O21 Cl4 O20 143.7(17) . . ?
O19 Cl4 O20 89.7(15) . . ?
O20A Cl4 O20 61.6(19) . . ?
O21A Cl4 O20 112.2(15) . . ?
O22 Cl4 O20 103.0(14) . . ?
Cl4 O19 O21 43.3(10) . . ?
Cl4 O20A O22 68(2) . . ?
Cl4 O21 O19 44.2(10) . . ?
O20A O22 Cl4 53.3(19) . . ?
N17 C69 C70 176(2) . . ?
C69 C70 H70A 109.5 . . ?
C69 C70 H70B 109.5 . . ?
H70A C70 H70B 109.5 . . ?
C69 C70 H70C 109.5 . . ?
H70A C70 H70C 109.5 . . ?
H70B C70 H70C 109.5 . . ?
N18 C71 C72 173.8(14) . . ?
C71 C72 H72A 109.5 . . ?
C71 C72 H72B 109.5 . . ?
H72A C72 H72B 109.5 . . ?
C71 C72 H72C 109.5 . . ?
H72A C72 H72C 109.5 . . ?
H72B C72 H72C 109.5 . . ?
N19 C73 C74 179.6(16) . . ?
C73 C74 H74A 109.5 . . ?
C73 C74 H74B 109.5 . . ?
H74A C74 H74B 109.5 . . ?
C73 C74 H74C 109.5 . . ?
H74A C74 H74C 109.5 . . ?
H74B C74 H74C 109.5 . . ?
N20 C75 C76 174.6(19) . . ?
C75 C76 H76A 109.5 . . ?
C75 C76 H76B 109.5 . . ?
H76A C76 H76B 109.5 . . ?
C75 C76 H76C 109.5 . . ?
H76A C76 H76C 109.5 . . ?
H76B C76 H76C 109.5 . . ?
C63 N14 Ni2 161.0(12) . . ?
N14 C63 C64 173.4(18) . . ?
C63 C64 H64A 109.5 . . ?
C63 C64 H64B 109.5 . . ?
H64A C64 H64B 109.5 . . ?
C63 C64 H64C 109.5 . . ?
H64A C64 H64C 109.5 . . ?
H64B C64 H64C 109.5 . . ?

loop_
_geom_bond_atom_site_label_1
_geom_bond_atom_site_label_2
_geom_bond_distance
_geom_bond_site_symmetry_2
_geom_bond_publ_flag
Ni1 N1 1.999(9) . ?
Ni1 N6 2.052(11) . ?
Ni1 N8 2.058(12) . ?
Ni1 N5 2.059(11) . ?
Ni1 N7 2.080(12) . ?
Ni1 N3 2.405(10) . ?
C1 C2 1.417(17) . ?
C1 C6 1.422(16) . ?
C1 N1 1.434(14) . ?
C2 C3 1.358(18) . ?
C2 H2 0.9300 . ?
C3 C4 1.420(18) . ?
C3 H3 0.9300 . ?
C4 C5 1.384(19) . ?
C4 H4 0.9300 . ?
C5 C6 1.386(19) . ?
C5 H5 0.9300 . ?
C6 N2 1.323(16) . ?
C7 N2 1.464(15) . ?
C7 H7A 0.9600 . ?
C7 H7B 0.9600 . ?
C7 H7C 0.9600 . ?
C8 N1 1.261(14) . ?
C8 N2 1.382(14) . ?
C8 C9 1.540(17) . ?
C9 N3 1.547(17) . ?
C9 H9A 0.9700 . ?
C9 H9B 0.9700 . ?
C10 C11 1.347(18) . ?
C10 C15 1.398(16) . ?
C10 N5 1.442(18) . ?
C11 C12 1.386(17) . ?
C11 H11 0.9300 . ?
C12 C13 1.412(17) . ?
C12 H12 0.9300 . ?
C13 C14 1.290(19) . ?
C13 H13 0.9300 . ?
C14 C15 1.45(2) . ?
C14 H14 0.9300 . ?
C15 N4 1.287(19) . ?
C16 N4 1.510(16) . ?
C16 H16A 0.9600 . ?
C16 H16B 0.9600 . ?
C16 H16C 0.9600 . ?
C17 N4 1.345(17) . ?
C17 N5 1.347(16) . ?
C17 C18 1.48(2) . ?
C18 N3 1.501(15) . ?
C18 H18A 0.9700 . ?
C18 H18B 0.9700 . ?
C19 C20 1.534(18) . ?
C19 S1 1.802(12) . ?
C19 H19A 0.9700 . ?
C19 H19B 0.9700 . ?
C20 C21 1.540(18) . ?
C20 C26 1.555(19) . ?
C20 C25 1.618(17) . ?
C21 O3 1.289(17) . ?
C21 C22 1.42(2) . ?
C22 C23 1.63(2) . ?
C22 H22A 0.9700 . ?
C22 H22B 0.9700 . ?
C23 C24 1.55(2) . ?
C23 C26 1.60(2) . ?
C23 H23 0.9800 . ?
C24 C25 1.67(2) . ?
C24 H24A 0.9700 . ?
C24 H24B 0.9700 . ?
C25 H25A 0.9700 . ?
C25 H25B 0.9700 . ?
C26 C27 1.533(18) . ?
C26 C28 1.548(17) . ?
C27 H27A 0.9600 . ?
C27 H27B 0.9600 . ?
C27 H27C 0.9600 . ?
C28 H28A 0.9600 . ?
C28 H28B 0.9600 . ?
C28 H28C 0.9600 . ?
C29 N6 1.167(18) . ?
C29 C30 1.56(2) . ?
C30 H30A 0.9600 . ?
C30 H30B 0.9600 . ?
C30 H30C 0.9600 . ?
C31 N7 1.112(16) . ?
C31 C32 1.471(18) . ?
C32 H32A 0.9600 . ?
C32 H32B 0.9600 . ?
C32 H32C 0.9600 . ?
C33 N8 1.165(15) . ?
C33 C34 1.404(18) . ?
C34 H34A 0.9600 . ?
C34 H34B 0.9600 . ?
C34 H34C 0.9600 . ?
N3 S1 1.684(12) . ?
S1 O1 1.414(8) . ?
S1 O2 1.454(10) . ?
Ni2 N12 2.045(9) . ?
Ni2 N14 2.047(9) . ?
Ni2 N15 2.058(10) . ?
Ni2 N9 2.064(9) . ?
Ni2 N16 2.075(10) . ?
Ni2 N11 2.377(8) . ?
C35 C36 1.348(16) . ?
C35 N9 1.380(14) . ?
C35 C40 1.413(15) . ?
C36 C37 1.396(17) . ?
C36 H36 0.9300 . ?
C37 C38 1.365(16) . ?
C37 H37 0.9300 . ?
C38 C39 1.446(17) . ?
C38 H38 0.9300 . ?
C39 C40 1.382(16) . ?
C39 H39 0.9300 . ?
C40 N10 1.441(13) . ?
C41 N10 1.454(14) . ?
C41 H41A 0.9600 . ?
C41 H41B 0.9600 . ?
C41 H41C 0.9600 . ?
C42 N9 1.312(14) . ?
C42 N10 1.340(14) . ?
C42 C43 1.494(16) . ?
C43 N11 1.520(13) . ?
C43 H43A 0.9700 . ?
C43 H43B 0.9700 . ?
C44 C45 1.361(17) . ?
C44 C49 1.401(17) . ?
C44 N12 1.408(14) . ?
C45 C46 1.428(17) . ?
C45 H45 0.9300 . ?
C46 C47 1.41(2) . ?
C46 H46 0.9300 . ?
C47 C48 1.29(2) . ?
C47 H47 0.9300 . ?
C48 C49 1.359(16) . ?
C48 H48 0.9300 . ?
C49 N13 1.448(15) . ?
C50 N13 1.455(15) . ?
C50 H50A 0.9600 . ?
C50 H50B 0.9600 . ?
C50 H50C 0.9600 . ?
C51 N13 1.332(14) . ?
C51 N12 1.347(14) . ?
C51 C52 1.457(15) . ?
C52 N11 1.521(13) . ?
C52 H52A 0.9700 . ?
C52 H52B 0.9700 . ?
C53 C54 1.455(17) . ?
C53 S2 1.823(10) . ?
C53 H53A 0.9700 . ?
C53 H53B 0.9700 . ?
C54 C55 1.565(17) . ?
C54 C60 1.589(15) . ?
C54 C59 1.617(17) . ?
C55 O6 1.12(2) . ?
C55 C56 1.63(2) . ?
C56 C57 1.443(18) . ?
C56 H56A 0.9700 . ?
C56 H56B 0.9700 . ?
C57 C58 1.543(19) . ?
C57 C60 1.561(16) . ?
C57 H57 0.9800 . ?
C58 C59 1.506(19) . ?
C58 H58A 0.9700 . ?
C58 H58B 0.9700 . ?
C59 H59A 0.9700 . ?
C59 H59B 0.9700 . ?
C60 C61 1.479(16) . ?
C60 C62 1.518(15) . ?
C61 H61A 0.9600 . ?
C61 H61B 0.9600 . ?
C61 H61C 0.9600 . ?
C62 H62A 0.9600 . ?
C62 H62B 0.9600 . ?
C62 H62C 0.9600 . ?
C65 N15 1.120(15) . ?
C65 C66 1.45(2) . ?
C66 H66A 0.9600 . ?
C66 H66B 0.9600 . ?
C66 H66C 0.9600 . ?
C67 N16 1.192(16) . ?
C67 C68 1.40(2) . ?
C68 H68A 0.9600 . ?
C68 H68B 0.9600 . ?
C68 H68C 0.9600 . ?
N11 S2 1.696(9) . ?
S2 O4 1.419(8) . ?
S2 O5 1.427(8) . ?
Cl1 O7 1.415(10) . ?
Cl1 O8 1.428(9) . ?
Cl1 O10 1.435(10) . ?
Cl1 O9 1.436(10) . ?
Cl2 O12 1.383(9) . ?
Cl2 O14 1.405(10) . ?
Cl2 O11 1.445(9) . ?
Cl2 O13 1.452(10) . ?
Cl3 O17A 1.32(2) . ?
Cl3 O17 1.36(3) . ?
Cl3 O16 1.380(17) . ?
Cl3 O18A 1.421(18) . ?
Cl3 O15A 1.44(3) . ?
Cl3 O15 1.48(2) . ?
Cl3 O18 1.61(5) . ?
Cl4 O21 1.23(3) . ?
Cl4 O19 1.251(12) . ?
Cl4 O20A 1.28(4) . ?
Cl4 O21A 1.32(2) . ?
Cl4 O22 1.48(2) . ?
Cl4 O20 1.52(3) . ?
O19 O21 1.79(3) . ?
O20A O22 1.37(4) . ?
C69 N17 1.19(2) . ?
C69 C70 1.40(3) . ?
C70 H70A 0.9600 . ?
C70 H70B 0.9600 . ?
C70 H70C 0.9600 . ?
C71 N18 1.22(2) . ?
C71 C72 1.40(2) . ?
C72 H72A 0.9600 . ?
C72 H72B 0.9600 . ?
C72 H72C 0.9600 . ?
C73 N19 1.17(2) . ?
C73 C74 1.40(2) . ?
C74 H74A 0.9600 . ?
C74 H74B 0.9600 . ?
C74 H74C 0.9600 . ?
C75 N20 0.972(19) . ?
C75 C76 1.45(3) . ?
C76 H76A 0.9600 . ?
C76 H76B 0.9600 . ?
C76 H76C 0.9600 . ?
N14 C63 1.057(17) . ?
C63 C64 1.48(2) . ?
C64 H64A 0.9600 . ?
C64 H64B 0.9600 . ?
C64 H64C 0.9600 . ?
